data_2022667
loop_
_publ_author_name
'Vera, Diana Roc\'io'
'Mantilla, Juan P.'
'Palma, Alirio'
'Cobo, Justo'
'Glidewell, Christopher'

_publ_section_title
;
 Synthesis and spectroscopic and structural characterization of three new
 2-methyl-4-styrylquinolines formed using Friedl\"ander reactions between
 (2-aminophenyl)chalcones and acetone
;
_journal_coeditor_code KY3221
_journal_issue 10
_journal_name_full 'Acta Crystallographica Section C'
_journal_page_first
;
;
_journal_paper_doi 10.1107/S2053229622008634
_journal_volume 78
_journal_year 2022
_chemical_formula_iupac 'C18 H14 F N'
_chemical_formula_moiety 'C18 H14 F N'
_chemical_formula_sum 'C18 H14 F N'
_chemical_formula_weight 263.30
_chemical_name_common
;
(<i>E</i>)-4-(4-Fluorostyryl)-2-methylquinoline
;
_chemical_name_systematic
;
(<i>E</i>)-4-[2-(4-Fluorophenyl)ethenyl]-2-methylquinoline
;
_space_group_crystal_system monoclinic
_space_group_IT_number 14
_space_group_name_Hall '-P 2ybc'
_space_group_name_H-M_alt 'P 1 21/c 1'
_atom_sites_solution_hydrogens geom
_atom_sites_solution_primary dual
_audit_creation_method SHELXL-2014
_cell_angle_alpha 90
_cell_angle_beta 103.133(2)
_cell_angle_gamma 90
_cell_formula_units_Z 4
_cell_length_a 13.5921(7)
_cell_length_b 12.7103(6)
_cell_length_c 7.6215(3)
_cell_measurement_reflns_used 2950
_cell_measurement_temperature 100(2)
_cell_measurement_theta_max 27.509
_cell_measurement_theta_min 2.221
_cell_volume 1282.25(10)
_computing_cell_refinement
;
SAINT (Bruker, 2017)
;
_computing_data_collection
;
APEX3 (Bruker, 2018)
;
_computing_data_reduction
;
SAINT (Bruker, 2017)
;
_computing_molecular_graphics
;
PLATON (Spek, 2020)
;
_computing_publication_material
;
SHELXL2014 (Sheldrick, 2015b) and PLATON (Spek, 2020)
;
_computing_structure_refinement
;
SHELXL2014 (Sheldrick, 2015b)
;
_computing_structure_solution
;
SHELXT2014 (Sheldrick, 2015a)
;
_diffrn_ambient_temperature 100(2)
_diffrn_measured_fraction_theta_full 0.999
_diffrn_measured_fraction_theta_max 0.999
_diffrn_measurement_device_type 'Bruker D8 Venture'
_diffrn_measurement_method '\f and \w scans'
_diffrn_radiation_monochromator 'multilayer mirror'
_diffrn_radiation_type MoK\a
_diffrn_radiation_wavelength 0.71073
_diffrn_reflns_av_R_equivalents 0.0787
_diffrn_reflns_av_unetI/netI 0.0294
_diffrn_reflns_limit_h_max 17
_diffrn_reflns_limit_h_min -17
_diffrn_reflns_limit_k_max 16
_diffrn_reflns_limit_k_min -16
_diffrn_reflns_limit_l_max 9
_diffrn_reflns_limit_l_min -9
_diffrn_reflns_number 38068
_diffrn_reflns_theta_full 25.242
_diffrn_reflns_theta_max 27.509
_diffrn_reflns_theta_min 2.221
_diffrn_source 'INCOATEC high brilliance microfocus sealed tube'
_diffrn_standards_decay_% 0
_diffrn_standards_interval_count 0
_diffrn_standards_interval_time 0
_diffrn_standards_number 0
_exptl_absorpt_coefficient_mu 0.089
_exptl_absorpt_correction_T_max 0.994
_exptl_absorpt_correction_T_min 0.934
_exptl_absorpt_correction_type multi-scan
_exptl_absorpt_process_details
;
(SADABS; Bruker, 2016)
;
_exptl_crystal_colour yellow
_exptl_crystal_density_diffrn 1.364
_exptl_crystal_description needle
_exptl_crystal_F_000 552
_exptl_crystal_size_max 0.200
_exptl_crystal_size_mid 0.080
_exptl_crystal_size_min 0.070
_refine_diff_density_max 0.256
_refine_diff_density_min -0.221
_refine_ls_extinction_method none
_refine_ls_goodness_of_fit_ref 1.047
_refine_ls_hydrogen_treatment constr
_refine_ls_matrix_type full
_refine_ls_number_parameters 182
_refine_ls_number_reflns 2949
_refine_ls_number_restraints 0
_refine_ls_restrained_S_all 1.047
_refine_ls_R_factor_all 0.0588
_refine_ls_R_factor_gt 0.0417
_refine_ls_shift/su_max 0.000
_refine_ls_shift/su_mean 0.000
_refine_ls_structure_factor_coef Fsqd
_refine_ls_weighting_details 'w=1/[\s^2^(Fo^2^)+(0.0315P)^2^+0.8512P] where P=(Fo^2^+2Fc^2^)/3'
_refine_ls_weighting_scheme calc
_refine_ls_wR_factor_gt 0.0897
_refine_ls_wR_factor_ref 0.0996
_reflns_number_gt 2342
_reflns_number_total 2949
_reflns_threshold_expression 'I > 2\s(I)'
_cod_data_source_file ky3221sup1.cif
_cod_data_source_block I
_cod_original_sg_symbol_H-M 'P 21/c'
_cod_database_code 2022667
_shelx_space_group_comment
;
The symmetry employed for this shelxl refinement is uniquely defined
by the following loop, which should always be used as a source of
symmetry information in preference to the above space-group names.
They are only intended as comments.
;
_shelx_estimated_absorpt_t_min 0.982
_shelx_estimated_absorpt_t_max 0.994
_shelxl_version_number 2.014

loop_
_space_group_symop_operation_xyz
'x, y, z'
'-x, y+1/2, -z+1/2'
'-x, -y, -z'
'x, -y-1/2, z-1/2'

loop_
_atom_site_type_symbol
_atom_site_label
_atom_site_fract_x
_atom_site_fract_y
_atom_site_fract_z
_atom_site_U_iso_or_equiv
_atom_site_adp_type
_atom_site_calc_flag
_atom_site_occupancy
_atom_site_disorder_assembly
_atom_site_disorder_group
N N1 0.38298(9) 0.09596(10) 0.33198(16) 0.0184(3) Uani d 1 . .
C C2 0.29100(11) 0.11467(12) 0.23444(19) 0.0176(3) Uani d 1 . .
C C3 0.25558(11) 0.21776(12) 0.18306(19) 0.0176(3) Uani d 1 . .
H H3 0.1892 0.2272 0.1115 0.021 Uiso calc 1 . .
C C4 0.31611(11) 0.30404(11) 0.23560(19) 0.0167(3) Uani d 1 . .
C C4A 0.41653(10) 0.28596(11) 0.33921(19) 0.0163(3) Uani d 1 . .
C C5 0.48647(11) 0.36772(12) 0.4033(2) 0.0191(3) Uani d 1 . .
H H5 0.4685 0.4386 0.3719 0.023 Uiso calc 1 . .
C C6 0.57984(11) 0.34538(12) 0.5101(2) 0.0204(3) Uani d 1 . .
H H6 0.6260 0.4008 0.5523 0.024 Uiso calc 1 . .
C C7 0.60735(11) 0.24060(12) 0.5574(2) 0.0204(3) Uani d 1 . .
H H7 0.6716 0.2261 0.6336 0.024 Uiso calc 1 . .
C C8 0.54267(11) 0.15932(12) 0.4950(2) 0.0196(3) Uani d 1 . .
H H8 0.5628 0.0889 0.5257 0.024 Uiso calc 1 . .
C C8A 0.44577(11) 0.18016(11) 0.38490(19) 0.0170(3) Uani d 1 . .
C C21 0.22304(12) 0.02127(12) 0.1834(2) 0.0225(3) Uani d 1 . .
H H21A 0.1914 0.0036 0.2830 0.034 Uiso calc 1 . .
H H21B 0.2628 -0.0388 0.1578 0.034 Uiso calc 1 . .
H H21C 0.1705 0.0381 0.0759 0.034 Uiso calc 1 . .
C C41 0.27793(11) 0.41183(11) 0.19305(19) 0.0174(3) Uani d 1 . .
H H41 0.3216 0.4626 0.1597 0.021 Uiso calc 1 . .
C C42 0.18432(11) 0.44098(11) 0.19947(19) 0.0173(3) Uani d 1 . .
H H42 0.1420 0.3877 0.2295 0.021 Uiso calc 1 . .
C C421 0.13959(10) 0.54644(11) 0.16520(18) 0.0163(3) Uani d 1 . .
C C422 0.04269(11) 0.56378(12) 0.1940(2) 0.0191(3) Uani d 1 . .
H H422 0.0077 0.5074 0.2345 0.023 Uiso calc 1 . .
C C423 -0.00317(11) 0.66179(12) 0.1644(2) 0.0199(3) Uani d 1 . .
H H423 -0.0691 0.6729 0.1835 0.024 Uiso calc 1 . .
C C424 0.04914(11) 0.74221(11) 0.10693(19) 0.0187(3) Uani d 1 . .
F F424 0.00528(7) 0.83934(7) 0.08198(12) 0.0255(2) Uani d 1 . .
C C425 0.14458(11) 0.72940(12) 0.0748(2) 0.0192(3) Uani d 1 . .
H H425 0.1785 0.7863 0.0333 0.023 Uiso calc 1 . .
C C426 0.18939(11) 0.63090(12) 0.10502(19) 0.0181(3) Uani d 1 . .
H H426 0.2551 0.6206 0.0845 0.022 Uiso calc 1 . .

loop_
_atom_site_aniso_label
_atom_site_aniso_U_11
_atom_site_aniso_U_22
_atom_site_aniso_U_33
_atom_site_aniso_U_12
_atom_site_aniso_U_13
_atom_site_aniso_U_23
N1 0.0183(6) 0.0176(6) 0.0200(6) 0.0012(5) 0.0059(5) 0.0007(5)
C2 0.0186(7) 0.0177(7) 0.0181(7) -0.0004(6) 0.0075(6) -0.0006(5)
C3 0.0159(7) 0.0197(7) 0.0177(7) 0.0016(6) 0.0050(5) 0.0006(5)
C4 0.0171(7) 0.0175(7) 0.0167(7) 0.0023(6) 0.0066(5) 0.0014(5)
C4A 0.0164(7) 0.0177(7) 0.0157(7) 0.0010(5) 0.0058(5) -0.0003(5)
C5 0.0200(7) 0.0164(7) 0.0215(7) 0.0020(6) 0.0058(6) -0.0019(6)
C6 0.0171(7) 0.0220(8) 0.0221(7) -0.0019(6) 0.0046(6) -0.0052(6)
C7 0.0158(7) 0.0255(8) 0.0198(7) 0.0038(6) 0.0038(6) -0.0014(6)
C8 0.0184(7) 0.0207(8) 0.0205(7) 0.0047(6) 0.0057(6) 0.0015(6)
C8A 0.0180(7) 0.0172(7) 0.0172(7) 0.0014(5) 0.0071(5) -0.0002(5)
C21 0.0231(8) 0.0182(8) 0.0259(8) -0.0017(6) 0.0048(6) -0.0010(6)
C41 0.0179(7) 0.0164(7) 0.0175(7) -0.0003(6) 0.0035(5) 0.0007(5)
C42 0.0178(7) 0.0161(7) 0.0179(7) -0.0013(5) 0.0041(5) 0.0008(5)
C421 0.0152(7) 0.0169(7) 0.0159(7) 0.0003(5) 0.0016(5) -0.0012(5)
C422 0.0178(7) 0.0195(8) 0.0204(7) -0.0013(6) 0.0051(6) 0.0011(5)
C423 0.0168(7) 0.0239(8) 0.0192(7) 0.0040(6) 0.0049(6) -0.0008(6)
C424 0.0221(8) 0.0153(7) 0.0173(7) 0.0060(6) 0.0016(6) -0.0006(5)
F424 0.0298(5) 0.0174(5) 0.0296(5) 0.0095(4) 0.0076(4) 0.0024(4)
C425 0.0201(7) 0.0162(7) 0.0207(7) -0.0014(6) 0.0030(6) 0.0002(5)
C426 0.0152(7) 0.0195(7) 0.0193(7) 0.0002(5) 0.0030(5) -0.0001(6)

loop_
_atom_type_symbol
_atom_type_description
_atom_type_scat_dispersion_real
_atom_type_scat_dispersion_imag
_atom_type_scat_source
C C 0.0033 0.0016 'International Tables Vol C Tables 4.2.6.8 and 6.1.1.4'
H H 0.0000 0.0000 'International Tables Vol C Tables 4.2.6.8 and 6.1.1.4'
N N 0.0061 0.0033 'International Tables Vol C Tables 4.2.6.8 and 6.1.1.4'
F F 0.0171 0.0103 'International Tables Vol C Tables 4.2.6.8 and 6.1.1.4'

loop_
_geom_angle_atom_site_label_1
_geom_angle_atom_site_label_2
_geom_angle_atom_site_label_3
_geom_angle_site_symmetry_1
_geom_angle_site_symmetry_3
_geom_angle
_geom_angle_publ_flag
C2 N1 C8A . . 118.08(13) ?
N1 C2 C3 . . 122.60(13) ?
N1 C2 C21 . . 116.82(13) ?
C3 C2 C21 . . 120.56(13) ?
C4 C3 C2 . . 120.85(13) ?
C4 C3 H3 . . 119.6 ?
C2 C3 H3 . . 119.6 ?
C3 C4 C4A . . 117.71(13) ?
C3 C4 C41 . . 121.31(13) ?
C4A C4 C41 . . 120.94(13) ?
C5 C4A C8A . . 118.70(13) ?
C5 C4A C4 . . 123.56(13) ?
C8A C4A C4 . . 117.71(13) ?
C6 C5 C4A . . 120.64(14) ?
C6 C5 H5 . . 119.7 ?
C4A C5 H5 . . 119.7 ?
C5 C6 C7 . . 120.23(14) ?
C5 C6 H6 . . 119.9 ?
C7 C6 H6 . . 119.9 ?
C8 C7 C6 . . 120.82(14) ?
C8 C7 H7 . . 119.6 ?
C6 C7 H7 . . 119.6 ?
C7 C8 C8A . . 120.11(14) ?
C7 C8 H8 . . 119.9 ?
C8A C8 H8 . . 119.9 ?
N1 C8A C8 . . 117.46(13) ?
N1 C8A C4A . . 123.03(13) ?
C8 C8A C4A . . 119.48(13) ?
C2 C21 H21A . . 109.5 ?
C2 C21 H21B . . 109.5 ?
H21A C21 H21B . . 109.5 ?
C2 C21 H21C . . 109.5 ?
H21A C21 H21C . . 109.5 ?
H21B C21 H21C . . 109.5 ?
C42 C41 C4 . . 122.66(14) ?
C42 C41 H41 . . 118.7 ?
C4 C41 H41 . . 118.7 ?
C41 C42 C421 . . 127.21(14) ?
C41 C42 H42 . . 116.4 ?
C421 C42 H42 . . 116.4 ?
C426 C421 C422 . . 118.18(13) ?
C426 C421 C42 . . 123.07(13) ?
C422 C421 C42 . . 118.76(13) ?
C423 C422 C421 . . 121.28(14) ?
C423 C422 H422 . . 119.4 ?
C421 C422 H422 . . 119.4 ?
C424 C423 C422 . . 118.29(13) ?
C424 C423 H423 . . 120.9 ?
C422 C423 H423 . . 120.9 ?
F424 C424 C423 . . 118.45(13) ?
F424 C424 C425 . . 118.63(13) ?
C423 C424 C425 . . 122.92(14) ?
C424 C425 C426 . . 118.07(14) ?
C424 C425 H425 . . 121.0 ?
C426 C425 H425 . . 121.0 ?
C425 C426 C421 . . 121.26(13) ?
C425 C426 H426 . . 119.4 ?
C421 C426 H426 . . 119.4 ?

loop_
_geom_bond_atom_site_label_1
_geom_bond_atom_site_label_2
_geom_bond_site_symmetry_2
_geom_bond_distance
_geom_bond_publ_flag
N1 C2 . 1.3227(19) ?
N1 C8A . 1.3712(19) ?
C2 C3 . 1.420(2) ?
C2 C21 . 1.500(2) ?
C3 C4 . 1.375(2) ?
C3 H3 . 0.9500 ?
C4 C4A . 1.432(2) ?
C4 C41 . 1.475(2) ?
C4A C5 . 1.418(2) ?
C4A C8A . 1.423(2) ?
C5 C6 . 1.373(2) ?
C5 H5 . 0.9500 ?
C6 C7 . 1.408(2) ?
C6 H6 . 0.9500 ?
C7 C8 . 1.370(2) ?
C7 H7 . 0.9500 ?
C8 C8A . 1.417(2) ?
C8 H8 . 0.9500 ?
C21 H21A . 0.9800 ?
C21 H21B . 0.9800 ?
C21 H21C . 0.9800 ?
C41 C42 . 1.337(2) ?
C41 H41 . 0.9500 ?
C42 C421 . 1.471(2) ?
C42 H42 . 0.9500 ?
C421 C426 . 1.401(2) ?
C421 C422 . 1.401(2) ?
C422 C423 . 1.388(2) ?
C422 H422 . 0.9500 ?
C423 C424 . 1.373(2) ?
C423 H423 . 0.9500 ?
C424 F424 . 1.3653(16) ?
C424 C425 . 1.383(2) ?
C425 C426 . 1.388(2) ?
C425 H425 . 0.9500 ?
C426 H426 . 0.9500 ?

loop_
_geom_hbond_atom_site_label_D
_geom_hbond_atom_site_label_H
_geom_hbond_atom_site_label_A
_geom_hbond_site_symmetry_A
_geom_hbond_distance_DH
_geom_hbond_distance_HA
_geom_hbond_distance_DA
_geom_hbond_angle_DHA
_geom_hbond_publ_flag
C8 H8 N1 3_656 0.95 2.62 3.561(2) 170 no

loop_
_geom_torsion_atom_site_label_1
_geom_torsion_atom_site_label_2
_geom_torsion_atom_site_label_3
_geom_torsion_atom_site_label_4
_geom_torsion_site_symmetry_1
_geom_torsion_site_symmetry_2
_geom_torsion_site_symmetry_3
_geom_torsion_site_symmetry_4
_geom_torsion
_geom_torsion_publ_flag
C8A N1 C2 C3 . . . . 0.1(2) ?
C8A N1 C2 C21 . . . . -178.20(13) ?
N1 C2 C3 C4 . . . . -0.9(2) ?
C21 C2 C3 C4 . . . . 177.35(13) ?
C2 C3 C4 C4A . . . . 1.7(2) ?
C2 C3 C4 C41 . . . . -175.99(13) ?
C3 C4 C4A C5 . . . . -179.48(13) ?
C41 C4 C4A C5 . . . . -1.8(2) ?
C3 C4 C4A C8A . . . . -1.72(19) ?
C41 C4 C4A C8A . . . . 175.96(13) ?
C8A C4A C5 C6 . . . . -1.2(2) ?
C4 C4A C5 C6 . . . . 176.49(14) ?
C4A C5 C6 C7 . . . . 0.0(2) ?
C5 C6 C7 C8 . . . . 1.4(2) ?
C6 C7 C8 C8A . . . . -1.5(2) ?
C2 N1 C8A C8 . . . . 177.65(13) ?
C2 N1 C8A C4A . . . . -0.2(2) ?
C7 C8 C8A N1 . . . . -177.65(13) ?
C7 C8 C8A C4A . . . . 0.3(2) ?
C5 C4A C8A N1 . . . . 178.89(13) ?
C4 C4A C8A N1 . . . . 1.0(2) ?
C5 C4A C8A C8 . . . . 1.1(2) ?
C4 C4A C8A C8 . . . . -176.78(13) ?
C3 C4 C41 C42 . . . . 38.8(2) ?
C4A C4 C41 C42 . . . . -138.76(15) ?
C4 C41 C42 C421 . . . . 178.04(14) ?
C41 C42 C421 C426 . . . . 5.5(2) ?
C41 C42 C421 C422 . . . . -174.47(15) ?
C426 C421 C422 C423 . . . . -0.2(2) ?
C42 C421 C422 C423 . . . . 179.79(14) ?
C421 C422 C423 C424 . . . . -0.4(2) ?
C422 C423 C424 F424 . . . . -178.42(13) ?
C422 C423 C424 C425 . . . . 1.0(2) ?
F424 C424 C425 C426 . . . . 178.42(13) ?
C423 C424 C425 C426 . . . . -1.0(2) ?
C424 C425 C426 C421 . . . . 0.4(2) ?
C422 C421 C426 C425 . . . . 0.2(2) ?
C42 C421 C426 C425 . . . . -179.79(14) ?

_cod_database_fobs_code 2022667
